data_2203350
loop_
_publ_author_name
'Cruz-Cruz, Sandra'
'Rodr\'iguez-Pastrana, Modesto'
'Bern\`es, Sylvain'
'Guti\'errez-P\'erez, Ren\'e'

_publ_section_title
;
 Bis[(<i>S</i>)-(--)-1-phenylethylammonium] tetrachloropalladate(II)
;
_journal_issue 3
_journal_name_full 'Acta Crystallographica Section E'
_journal_page_first m342
_journal_page_last m344
_journal_paper_doi 10.1107/S1600536804003411
_journal_volume 60
_journal_year 2004
_chemical_formula_iupac '(C8 H12 N)2 [Pd Cl4]'
_chemical_formula_moiety '2C8 H12 N 1+, Cl4 Pd 2-'
_chemical_formula_sum 'C16 H24 Cl4 N2 Pd'
_chemical_formula_weight 492.57
_chemical_melting_point 463
_chemical_name_common ' (S)-(-)-\a-Methylbenzylammonium tetrachloropalladate(II)'
_chemical_name_systematic ' (S)-(-)-1-Phenylethylammonium tetrachloropalladate(II)'
_space_group_IT_number 5
_symmetry_cell_setting monoclinic
_symmetry_space_group_name_Hall 'C 2y'
_symmetry_space_group_name_H-M 'C 1 2 1'
_atom_sites_solution_hydrogens geom
_atom_sites_solution_primary heavy
_atom_sites_solution_secondary difmap
_audit_creation_method SHELXTL-Plus
_cell_angle_alpha 90.00
_cell_angle_beta 97.800(10)
_cell_angle_gamma 90.00
_cell_formula_units_Z 2
_cell_length_a 11.2280(11)
_cell_length_b 7.2220(11)
_cell_length_c 13.3393(16)
_cell_measurement_reflns_used 79
_cell_measurement_temperature 296.0(10)
_cell_measurement_theta_max 12.96
_cell_measurement_theta_min 4.62
_cell_volume 1071.7(2)
_computing_cell_refinement XSCANS
_computing_data_collection 'XSCANS (Siemens, 1996)'
_computing_data_reduction XSCANS
_computing_molecular_graphics SHELXTL-Plus
_computing_publication_material SHELXTL-Plus
_computing_structure_refinement SHELXTL-Plus
_computing_structure_solution 'SHELXTL-Plus (Sheldrick, 1998)'
_diffrn_ambient_temperature 296.0(10)
_diffrn_measured_fraction_theta_full 0.999
_diffrn_measured_fraction_theta_max 0.999
_diffrn_measurement_device_type 'Bruker P4'
_diffrn_measurement_method 2\q/\w
_diffrn_radiation_monochromator graphite
_diffrn_radiation_type MoK\a
_diffrn_radiation_wavelength 0.71073
_diffrn_reflns_av_R_equivalents 0.0254
_diffrn_reflns_av_sigmaI/netI 0.0299
_diffrn_reflns_limit_h_max 3
_diffrn_reflns_limit_h_min -15
_diffrn_reflns_limit_k_max 10
_diffrn_reflns_limit_k_min -1
_diffrn_reflns_limit_l_max 18
_diffrn_reflns_limit_l_min -18
_diffrn_reflns_number 2431
_diffrn_reflns_theta_full 29.99
_diffrn_reflns_theta_max 29.99
_diffrn_reflns_theta_min 3.08
_diffrn_standards_decay_% <1
_diffrn_standards_interval_count 97
_diffrn_standards_number 3
_exptl_absorpt_coefficient_mu 1.364
_exptl_absorpt_correction_T_max 0.898
_exptl_absorpt_correction_T_min 0.643
_exptl_absorpt_correction_type psi-scan
_exptl_absorpt_process_details '(XSCANS; Siemens, 1996)'
_exptl_crystal_colour orange
_exptl_crystal_density_diffrn 1.526
_exptl_crystal_density_method 'not measured'
_exptl_crystal_description plate
_exptl_crystal_F_000 496
_exptl_crystal_size_max 0.60
_exptl_crystal_size_mid 0.28
_exptl_crystal_size_min 0.08
_refine_diff_density_max 0.514
_refine_diff_density_min -1.167
_refine_ls_abs_structure_details 'Flack (1983), 227 Friedel pairs'
_refine_ls_abs_structure_Flack -0.01(4)
_refine_ls_extinction_method none
_refine_ls_goodness_of_fit_ref 1.065
_refine_ls_hydrogen_treatment mixed
_refine_ls_matrix_type full
_refine_ls_number_parameters 125
_refine_ls_number_reflns 1904
_refine_ls_number_restraints 7
_refine_ls_restrained_S_all 1.063
_refine_ls_R_factor_all 0.0287
_refine_ls_R_factor_gt 0.0276
_refine_ls_shift/su_max 0.000
_refine_ls_shift/su_mean 0.000
_refine_ls_structure_factor_coef Fsqd
_refine_ls_weighting_details 'calc w = 1/[\s^2^(Fo^2^)+(0.0464P)^2^+0.1903P] where P = (Fo^2^+2Fc^2^)/3'
_refine_ls_weighting_scheme calc
_refine_ls_wR_factor_gt 0.0731
_refine_ls_wR_factor_ref 0.0744
_reflns_number_gt 1836
_reflns_number_total 1904
_reflns_threshold_expression I>2\s(I)
_cod_data_source_file su6077.cif
_cod_data_source_block I
_cod_depositor_comments
;
The following automatic conversions were performed:
'_symmetry_cell_setting' value 'Monoclinic' changed to 'monoclinic'
according to '/home/saulius/struct/CIF-dictionaries/cif_core.dic'
dictionary named 'cif_core.dic' version 2.4.1 from 2010-06-29.

Automatic conversion script
Id: cif_fix_enum 1527 2010-12-29 10:47:43Z saulius 

The following automatic conversions were performed:

'_symmetry_cell_setting' value 'Monoclinic' changed to 'monoclinic'
according to /home/saulius/struct/CIF-dictionaries/cif_core.dic
dictionary named 'cif_core.dic' version 2.4.1 from 2010-06-29.

Automatic conversion script
Id: cif_fix_values 1715 2011-07-08 13:25:40Z adriana 
;
_cod_original_sg_symbol_H-M 'C 2'
_cod_database_code 2203350
_cod_database_fobs_code 2203350

loop_
_symmetry_equiv_pos_as_xyz
'x, y, z'
'-x, y, -z'
'x+1/2, y+1/2, z'
'-x+1/2, y+1/2, -z'

loop_
_atom_site_label
_atom_site_fract_x
_atom_site_fract_y
_atom_site_fract_z
_atom_site_U_iso_or_equiv
_atom_site_adp_type
_atom_site_calc_flag
_atom_site_refinement_flags
_atom_site_occupancy
_atom_site_type_symbol
Pd1 0.5000 0.61456(9) 0.5000 0.03668(9) Uani d S 1 Pd
Cl1 0.59668(18) 0.84213(12) 0.42090(15) 0.0469(3) Uani d . 1 Cl
Cl2 0.58619(19) 0.38868(15) 0.41181(17) 0.0536(4) Uani d . 1 Cl
C1 0.3641(3) 0.0700(5) 0.2733(2) 0.0463(8) Uani d . 1 C
H1A 0.4512 0.0674 0.2725 0.056 Uiso calc R 1 H
N1 0.3428(2) 0.1143(10) 0.37981(16) 0.0444(5) Uani d D 1 N
H11 0.390(4) 0.205(5) 0.399(4) 0.057(7) Uiso d D 1 H
H12 0.361(4) 0.023(6) 0.420(3) 0.057(7) Uiso d D 1 H
H13 0.268(2) 0.134(10) 0.389(3) 0.057(7) Uiso d D 1 H
C2 0.3161(6) -0.1224(8) 0.2451(4) 0.0672(12) Uani d D 1 C
H21 0.349(5) -0.136(9) 0.181(3) 0.066(9) Uiso d D 1 H
H22 0.2290(19) -0.127(9) 0.234(4) 0.066(9) Uiso d D 1 H
H23 0.351(5) -0.224(6) 0.289(3) 0.066(9) Uiso d D 1 H
C3 0.3133(4) 0.2192(6) 0.2021(3) 0.0533(8) Uani d . 1 C
C4 0.3890(7) 0.3280(9) 0.1525(4) 0.0802(17) Uani d . 1 C
H4A 0.4718 0.3112 0.1649 0.096 Uiso calc R 1 H
C5 0.3397(11) 0.4637(11) 0.0833(5) 0.115(3) Uani d . 1 C
H5A 0.3905 0.5372 0.0507 0.138 Uiso calc R 1 H
C6 0.2194(11) 0.4886(10) 0.0638(4) 0.122(4) Uani d . 1 C
H6A 0.1880 0.5768 0.0167 0.146 Uiso calc R 1 H
C7 0.1437(8) 0.3843(12) 0.1131(4) 0.099(3) Uani d . 1 C
H7A 0.0612 0.4046 0.1010 0.119 Uiso calc R 1 H
C8 0.1900(5) 0.2477(9) 0.1815(3) 0.0704(13) Uani d . 1 C
H8A 0.1380 0.1753 0.2135 0.085 Uiso calc R 1 H

loop_
_atom_site_aniso_label
_atom_site_aniso_U_11
_atom_site_aniso_U_22
_atom_site_aniso_U_33
_atom_site_aniso_U_12
_atom_site_aniso_U_13
_atom_site_aniso_U_23
Pd1 0.03646(13) 0.03294(13) 0.03924(13) 0.000 0.00010(8) 0.000
Cl1 0.0515(7) 0.0392(6) 0.0513(6) -0.0028(5) 0.0116(5) 0.0002(5)
Cl2 0.0541(8) 0.0409(7) 0.0681(9) -0.0051(6) 0.0163(6) -0.0142(6)
C1 0.0498(14) 0.047(2) 0.0430(13) 0.0004(12) 0.0080(11) -0.0019(12)
N1 0.0487(11) 0.0464(12) 0.0367(9) 0.001(3) 0.0004(8) 0.002(2)
C2 0.091(3) 0.050(2) 0.058(2) -0.003(2) 0.000(2) -0.0122(19)
C3 0.077(2) 0.048(2) 0.0351(13) 0.0007(18) 0.0091(14) -0.0041(15)
C4 0.119(5) 0.067(3) 0.055(2) -0.028(3) 0.016(3) 0.000(2)
C5 0.222(11) 0.066(4) 0.057(3) -0.026(5) 0.017(4) 0.014(3)
C6 0.235(12) 0.074(4) 0.047(2) 0.041(6) -0.020(4) 0.008(3)
C7 0.134(6) 0.107(5) 0.051(2) 0.057(5) -0.012(3) -0.003(3)
C8 0.083(3) 0.083(4) 0.0433(16) 0.023(3) 0.0023(18) 0.002(2)

loop_
_atom_type_symbol
_atom_type_description
_atom_type_scat_dispersion_real
_atom_type_scat_dispersion_imag
_atom_type_scat_source
C C 0.0033 0.0016 'International Tables Vol C Tables 4.2.6.8 and 6.1.1.4'
H H 0.0000 0.0000 'International Tables Vol C Tables 4.2.6.8 and 6.1.1.4'
N N 0.0061 0.0033 'International Tables Vol C Tables 4.2.6.8 and 6.1.1.4'
Cl Cl 0.1484 0.1585 'International Tables Vol C Tables 4.2.6.8 and 6.1.1.4'
Pd Pd -0.9988 1.0072 'International Tables Vol C Tables 4.2.6.8 and 6.1.1.4'

loop_
_geom_angle_atom_site_label_1
_geom_angle_atom_site_label_2
_geom_angle_atom_site_label_3
_geom_angle_site_symmetry_1
_geom_angle_site_symmetry_3
_geom_angle
_geom_angle_publ_flag
Cl2 Pd1 Cl2 2_656 . 89.66(9) y
Cl2 Pd1 Cl1 2_656 2_656 90.84(3) n
Cl2 Pd1 Cl1 . 2_656 176.08(10) n
Cl2 Pd1 Cl1 2_656 . 176.08(10) y
Cl2 Pd1 Cl1 . . 90.84(3) y
Cl1 Pd1 Cl1 2_656 . 88.94(8) y
C3 C1 N1 . . 110.5(3) y
C3 C1 C2 . . 114.2(3) y
N1 C1 C2 . . 109.4(4) y
C3 C1 H1A . . 107.5 n
N1 C1 H1A . . 107.5 n
C2 C1 H1A . . 107.5 n
C1 N1 H11 . . 106(3) n
C1 N1 H12 . . 112(4) n
C1 N1 H13 . . 116(3) n
H11 N1 H12 . . 109(4) n
H11 N1 H13 . . 113(6) n
H12 N1 H13 . . 101(5) n
C1 C2 H21 . . 98(4) n
C1 C2 H22 . . 113(4) n
C1 C2 H23 . . 116(3) n
H21 C2 H22 . . 111(5) n
H21 C2 H23 . . 106(5) n
H22 C2 H23 . . 112(5) n
C8 C3 C4 . . 118.6(5) n
C8 C3 C1 . . 121.0(4) n
C4 C3 C1 . . 120.3(5) n
C3 C4 C5 . . 119.6(8) n
C3 C4 H4A . . 120.2 n
C5 C4 H4A . . 120.2 n
C6 C5 C4 . . 120.9(8) n
C6 C5 H5A . . 119.6 n
C4 C5 H5A . . 119.6 n
C5 C6 C7 . . 120.2(6) n
C5 C6 H6A . . 119.9 n
C7 C6 H6A . . 119.9 n
C6 C7 C8 . . 120.2(7) n
C6 C7 H7A . . 119.9 n
C8 C7 H7A . . 119.9 n
C3 C8 C7 . . 120.5(6) n
C3 C8 H8A . . 119.8 n
C7 C8 H8A . . 119.8 n

loop_
_geom_bond_atom_site_label_1
_geom_bond_atom_site_label_2
_geom_bond_site_symmetry_2
_geom_bond_distance
_geom_bond_publ_flag
Pd1 Cl1 . 2.3030(17) y
Pd1 Cl2 . 2.3001(18) y
Pd1 Cl1 2_656 2.3030(16) n
Pd1 Cl2 2_656 2.3001(18) n
C1 N1 . 1.506(4) y
C1 C2 . 1.519(6) y
C1 C3 . 1.497(5) y
C1 H1A . 0.9800 n
N1 H11 . 0.856(19) ?
N1 H12 . 0.860(19) ?
N1 H13 . 0.872(19) ?
C2 H21 . 0.98(2) ?
C2 H22 . 0.970(19) ?
C2 H23 . 0.99(2) ?
C3 C8 . 1.390(7) n
C3 C4 . 1.390(7) n
C4 C5 . 1.406(10) n
C4 H4A . 0.9300 n
C5 C6 . 1.353(13) n
C5 H5A . 0.9300 n
C6 C7 . 1.369(12) n
C6 H6A . 0.9300 n
C7 C8 . 1.395(8) n
C7 H7A . 0.9300 n
C8 H8A . 0.9300 n

loop_
_geom_hbond_atom_site_label_D
_geom_hbond_atom_site_label_H
_geom_hbond_atom_site_label_A
_geom_hbond_site_symmetry_A
_geom_hbond_distance_DH
_geom_hbond_distance_HA
_geom_hbond_distance_DA
_geom_hbond_angle_DHA
_geom_hbond_publ_flag
N1 H11 Cl2 1_555 0.856(19) 2.56(3) 3.356(5) 155(4) y
N1 H11 Cl2 2_656 0.856(19) 2.83(4) 3.419(5) 127(4) y
N1 H12 Cl1 2_646 0.860(19) 2.48(3) 3.302(5) 160(5) y
N1 H12 Cl1 1_545 0.860(19) 2.95(4) 3.444(5) 119(4) y
N1 H13 Cl1 3_445 0.872(19) 2.53(4) 3.325(5) 153(7) y
N1 H13 Cl2 3_445 0.872(19) 2.76(6) 3.387(5) 130(6) y

loop_
_geom_torsion_atom_site_label_1
_geom_torsion_atom_site_label_2
_geom_torsion_atom_site_label_3
_geom_torsion_atom_site_label_4
_geom_torsion
_geom_torsion_publ_flag
N1 C1 C3 C8 -67.6(5) n
C2 C1 C3 C8 56.2(5) n
N1 C1 C3 C4 114.7(4) n
C2 C1 C3 C4 -121.5(5) n
C8 C3 C4 C5 0.2(8) n
C1 C3 C4 C5 178.0(5) n
C3 C4 C5 C6 -0.6(10) n
C4 C5 C6 C7 1.5(11) n
C5 C6 C7 C8 -2.0(10) n
C4 C3 C8 C7 -0.7(7) n
C1 C3 C8 C7 -178.4(5) n
C6 C7 C8 C3 1.6(9) n
